data_7048303
loop_
_publ_author_name
'Liu, Hui'
'Yuan, Haibin'
'Shi, Xiaochao'

_publ_section_title
;
 Synthesis of nickel and palladium complexes with diarylamido-based
 unsymmetrical pincer ligands and application for norbornene
 polymerization.
;
_journal_issue 2
_journal_name_full 'Dalton transactions (Cambridge, England : 2003)'
_journal_page_first 609
_journal_page_last 617
_journal_paper_doi 10.1039/c8dt04413a
_journal_volume 48
_journal_year 2019
_chemical_absolute_configuration ad
_chemical_formula_sum 'C30 H28 Cl N2 O P Pd'
_chemical_formula_weight 605.36
_space_group_crystal_system orthorhombic
_space_group_IT_number 19
_space_group_name_Hall 'P 2ac 2ab'
_space_group_name_H-M_alt 'P 21 21 21'
_symmetry_space_group_name_Hall 'P 2ac 2ab'
_symmetry_space_group_name_H-M 'P 21 21 21'
_atom_sites_solution_hydrogens geom
_audit_creation_method SHELXL-2016/6
_audit_update_record
;
2018-11-23 deposited with the CCDC.
2018-12-03 downloaded from the CCDC.
;
_cell_angle_alpha 90
_cell_angle_beta 90
_cell_angle_gamma 90
_cell_formula_units_Z 4
_cell_length_a 9.347(5)
_cell_length_b 10.065(6)
_cell_length_c 28.656(16)
_cell_measurement_reflns_used 9913
_cell_measurement_temperature 296(2)
_cell_measurement_theta_max 27.66
_cell_measurement_theta_min 2.47
_cell_volume 2696(3)
_computing_structure_refinement 'SHELXL-2016/6 (Sheldrick, 2016)'
_diffrn_ambient_temperature 296(2)
_diffrn_measured_fraction_theta_full 0.999
_diffrn_measured_fraction_theta_max 0.999
_diffrn_measurement_device_type 'Bruker APEX-II CCD'
_diffrn_measurement_method '\f and \w scans'
_diffrn_radiation_type MoK\a
_diffrn_radiation_wavelength 0.71073
_diffrn_reflns_av_R_equivalents 0.0186
_diffrn_reflns_av_unetI/netI 0.0218
_diffrn_reflns_Laue_measured_fraction_full 0.999
_diffrn_reflns_Laue_measured_fraction_max 0.999
_diffrn_reflns_limit_h_max 11
_diffrn_reflns_limit_h_min -10
_diffrn_reflns_limit_k_max 11
_diffrn_reflns_limit_k_min -11
_diffrn_reflns_limit_l_max 34
_diffrn_reflns_limit_l_min -31
_diffrn_reflns_number 13926
_diffrn_reflns_point_group_measured_fraction_full 0.998
_diffrn_reflns_point_group_measured_fraction_max 0.998
_diffrn_reflns_theta_full 25.047
_diffrn_reflns_theta_max 25.047
_diffrn_reflns_theta_min 2.145
_exptl_absorpt_coefficient_mu 0.873
_exptl_absorpt_correction_T_max 0.8179
_exptl_absorpt_correction_T_min 0.7922
_exptl_absorpt_correction_type multi-scan
_exptl_absorpt_process_details SADABS
_exptl_crystal_colour red
_exptl_crystal_density_diffrn 1.491
_exptl_crystal_description prism
_exptl_crystal_F_000 1232
_exptl_crystal_size_max 0.280
_exptl_crystal_size_mid 0.250
_exptl_crystal_size_min 0.240
_refine_diff_density_max 0.199
_refine_diff_density_min -0.272
_refine_diff_density_rms 0.044
_refine_ls_abs_structure_details
;
 Flack x determined using 1950 quotients [(I+)-(I-)]/[(I+)+(I-)]
 (Parsons, Flack and Wagner, Acta Cryst. B69 (2013) 249-259).
;
_refine_ls_abs_structure_Flack -0.016(9)
_refine_ls_extinction_method none
_refine_ls_goodness_of_fit_ref 1.199
_refine_ls_hydrogen_treatment constr
_refine_ls_matrix_type full
_refine_ls_number_parameters 327
_refine_ls_number_reflns 4757
_refine_ls_number_restraints 0
_refine_ls_restrained_S_all 1.199
_refine_ls_R_factor_all 0.0184
_refine_ls_R_factor_gt 0.0178
_refine_ls_shift/su_max 0.003
_refine_ls_shift/su_mean 0.000
_refine_ls_structure_factor_coef Fsqd
_refine_ls_weighting_details 'w=1/[\s^2^(Fo^2^)+(0.0223P)^2^] where P=(Fo^2^+2Fc^2^)/3'
_refine_ls_weighting_scheme calc
_refine_ls_wR_factor_gt 0.0444
_refine_ls_wR_factor_ref 0.0446
_reflns_Friedel_coverage 0.744
_reflns_Friedel_fraction_full 0.998
_reflns_Friedel_fraction_max 0.998
_reflns_number_gt 4671
_reflns_number_total 4757
_reflns_threshold_expression 'I > 2\s(I)'
_cod_data_source_file c8dt04413a2.cif
_cod_data_source_block 180619a_0m
_cod_depositor_comments 'Adding full bibliography for 7048302--7048305.cif.'
_cod_database_code 7048303
_shelx_shelxl_version_number 2016/6
_shelx_space_group_comment
;
The symmetry employed for this shelxl refinement is uniquely defined
by the following loop, which should always be used as a source of
symmetry information in preference to the above space-group names.
They are only intended as comments.
;
_shelx_estimated_absorpt_t_min 0.792
_shelx_estimated_absorpt_t_max 0.818
_publcif_funding_html
;
;

loop_
_space_group_symop_operation_xyz
'x, y, z'
'-x+1/2, -y, z+1/2'
'-x, y+1/2, -z+1/2'
'x+1/2, -y+1/2, -z'

loop_
_atom_site_label
_atom_site_type_symbol
_atom_site_fract_x
_atom_site_fract_y
_atom_site_fract_z
_atom_site_U_iso_or_equiv
_atom_site_adp_type
_atom_site_occupancy
_atom_site_site_symmetry_order
_atom_site_calc_flag
_atom_site_refinement_flags_posn
_atom_site_refinement_flags_adp
Pd1 Pd 0.81308(2) 0.40269(2) 0.89973(2) 0.03026(7) Uani 1 1 d . .
P1 P 0.70095(9) 0.45185(7) 0.83393(2) 0.03337(16) Uani 1 1 d . .
Cl1 Cl 0.89672(9) 0.20048(8) 0.87288(3) 0.0511(2) Uani 1 1 d . .
C1 C 1.0711(3) 0.3413(3) 0.96980(10) 0.0404(7) Uani 1 1 d . .
H1 H 1.072910 0.244833 0.965225 0.048 Uiso 1 1 calc R U
C2 C 1.0974(4) 0.3731(4) 1.02186(11) 0.0533(9) Uani 1 1 d . .
H2A H 1.098876 0.292376 1.040316 0.064 Uiso 1 1 calc R U
H2B H 1.187525 0.419401 1.025972 0.064 Uiso 1 1 calc R U
C3 C 0.8846(3) 0.4574(3) 0.99936(10) 0.0377(7) Uani 1 1 d . .
C4 C 0.7507(3) 0.5279(3) 1.00561(10) 0.0397(7) Uani 1 1 d . .
C5 C 0.6935(5) 0.5377(4) 1.05083(11) 0.0593(9) Uani 1 1 d . .
H5 H 0.743778 0.501789 1.075838 0.071 Uiso 1 1 calc R U
C6 C 0.5641(5) 0.5995(4) 1.05874(13) 0.0701(11) Uani 1 1 d . .
H6 H 0.525828 0.603304 1.088671 0.084 Uiso 1 1 calc R U
C7 C 0.4925(4) 0.6555(4) 1.02170(13) 0.0613(10) Uani 1 1 d . .
H7 H 0.405630 0.698009 1.026863 0.074 Uiso 1 1 calc R U
C8 C 0.5470(4) 0.6497(3) 0.97722(12) 0.0467(8) Uani 1 1 d . .
H8 H 0.496379 0.689249 0.952985 0.056 Uiso 1 1 calc R U
C9 C 0.6769(3) 0.5857(3) 0.96736(9) 0.0367(6) Uani 1 1 d . .
C10 C 0.6891(3) 0.6692(3) 0.88831(9) 0.0360(6) Uani 1 1 d . .
C11 C 0.6713(4) 0.8047(3) 0.89761(11) 0.0498(8) Uani 1 1 d . .
H11 H 0.679308 0.835646 0.928088 0.060 Uiso 1 1 calc R U
C12 C 0.6420(4) 0.8924(3) 0.86226(13) 0.0630(10) Uani 1 1 d . .
H12 H 0.631511 0.982120 0.869175 0.076 Uiso 1 1 calc R U
C13 C 0.6278(5) 0.8504(4) 0.81653(13) 0.0637(10) Uani 1 1 d . .
H13 H 0.607704 0.911126 0.792983 0.076 Uiso 1 1 calc R U
C14 C 0.6438(4) 0.7182(3) 0.80635(11) 0.0541(9) Uani 1 1 d . .
H14 H 0.634232 0.688909 0.775724 0.065 Uiso 1 1 calc R U
C15 C 0.6744(4) 0.6274(3) 0.84175(10) 0.0398(7) Uani 1 1 d . .
C16 C 0.5278(3) 0.3730(3) 0.82625(10) 0.0405(7) Uani 1 1 d . .
C17 C 0.4047(4) 0.4442(4) 0.81664(12) 0.0604(10) Uani 1 1 d . .
H17 H 0.409440 0.535600 0.812141 0.072 Uiso 1 1 calc R U
C18 C 0.2738(4) 0.3789(6) 0.81370(15) 0.0805(15) Uani 1 1 d . .
H18 H 0.191238 0.427002 0.807113 0.097 Uiso 1 1 calc R U
C19 C 0.2655(4) 0.2442(6) 0.82046(14) 0.0781(15) Uani 1 1 d . .
H19 H 0.177413 0.201397 0.818909 0.094 Uiso 1 1 calc R U
C20 C 0.3865(5) 0.1733(5) 0.82945(14) 0.0697(11) Uani 1 1 d . .
H20 H 0.381574 0.081595 0.833149 0.084 Uiso 1 1 calc R U
C21 C 0.5166(4) 0.2377(4) 0.83305(12) 0.0550(9) Uani 1 1 d . .
H21 H 0.598168 0.188911 0.840212 0.066 Uiso 1 1 calc R U
C22 C 0.7962(3) 0.4311(3) 0.77920(9) 0.0406(7) Uani 1 1 d . .
C23 C 0.7553(5) 0.3392(4) 0.74587(12) 0.0654(11) Uani 1 1 d . .
H23 H 0.674636 0.286796 0.750555 0.078 Uiso 1 1 calc R U
C24 C 0.8362(6) 0.3255(5) 0.70507(14) 0.0896(15) Uani 1 1 d . .
H24 H 0.808022 0.265113 0.682280 0.108 Uiso 1 1 calc R U
C25 C 0.9561(5) 0.4002(6) 0.69859(14) 0.0846(14) Uani 1 1 d . .
H25 H 1.012314 0.386892 0.672225 0.102 Uiso 1 1 calc R U
C26 C 0.9944(5) 0.4947(5) 0.73054(13) 0.0733(12) Uani 1 1 d . .
H26 H 1.072951 0.549115 0.724936 0.088 Uiso 1 1 calc R U
C27 C 0.9162(4) 0.5093(4) 0.77117(12) 0.0574(9) Uani 1 1 d . .
H27 H 0.944145 0.571800 0.793269 0.069 Uiso 1 1 calc R U
C28 C 1.1747(3) 0.4067(3) 0.93579(10) 0.0452(7) Uani 1 1 d . .
H28 H 1.146017 0.379408 0.904329 0.054 Uiso 1 1 calc R U
C29 C 1.1705(4) 0.5574(3) 0.93691(15) 0.0670(10) Uani 1 1 d . .
H29A H 1.183992 0.587686 0.968373 0.101 Uiso 1 1 calc R U
H29B H 1.079458 0.587712 0.925593 0.101 Uiso 1 1 calc R U
H29C H 1.245241 0.592252 0.917471 0.101 Uiso 1 1 calc R U
C30 C 1.3262(4) 0.3556(4) 0.94347(13) 0.0579(9) Uani 1 1 d . .
H30A H 1.353027 0.369024 0.975463 0.087 Uiso 1 1 calc R U
H30B H 1.391085 0.403104 0.923545 0.087 Uiso 1 1 calc R U
H30C H 1.330087 0.262580 0.936231 0.087 Uiso 1 1 calc R U
N2 N 0.9234(3) 0.3907(3) 0.96297(8) 0.0367(5) Uani 1 1 d . .
N1 N 0.7314(3) 0.5768(2) 0.92224(8) 0.0353(6) Uani 1 1 d . .
O1 O 0.9777(3) 0.4576(2) 1.03537(7) 0.0500(6) Uani 1 1 d . .

loop_
_atom_site_aniso_label
_atom_site_aniso_U_11
_atom_site_aniso_U_22
_atom_site_aniso_U_33
_atom_site_aniso_U_23
_atom_site_aniso_U_13
_atom_site_aniso_U_12
Pd1 0.03182(11) 0.03106(10) 0.02791(10) -0.00171(8) -0.00205(9) 0.00235(9)
P1 0.0343(4) 0.0371(3) 0.0286(3) -0.0018(3) -0.0017(3) 0.0041(3)
Cl1 0.0550(5) 0.0398(4) 0.0585(5) -0.0133(4) -0.0068(4) 0.0118(4)
C1 0.0418(17) 0.0413(15) 0.0381(16) 0.0005(13) -0.0104(14) 0.0046(14)
C2 0.048(2) 0.070(2) 0.0420(18) 0.0065(16) -0.0124(15) 0.0007(18)
C3 0.0460(18) 0.0390(15) 0.0281(15) 0.0026(12) -0.0044(13) -0.0043(14)
C4 0.0486(18) 0.0389(17) 0.0317(16) -0.0042(13) 0.0041(13) -0.0013(14)
C5 0.082(3) 0.060(2) 0.0356(17) 0.0025(15) 0.0080(19) 0.008(2)
C6 0.090(3) 0.070(2) 0.050(2) -0.007(2) 0.032(2) 0.006(3)
C7 0.057(2) 0.060(2) 0.067(2) -0.0123(19) 0.024(2) 0.0063(19)
C8 0.045(2) 0.0465(17) 0.0485(18) -0.0058(14) 0.0057(15) 0.0007(15)
C9 0.0396(16) 0.0339(14) 0.0365(14) -0.0053(12) 0.0011(12) -0.0062(16)
C10 0.0355(15) 0.0352(14) 0.0373(15) 0.0002(11) -0.0029(13) 0.0026(14)
C11 0.064(2) 0.0369(15) 0.0489(17) -0.0045(14) -0.0066(19) 0.0042(15)
C12 0.085(3) 0.0359(17) 0.068(2) 0.0050(17) -0.008(2) 0.0089(18)
C13 0.091(3) 0.0463(19) 0.054(2) 0.0148(16) -0.001(2) 0.011(2)
C14 0.074(3) 0.0507(19) 0.0373(17) 0.0056(14) -0.0054(16) 0.0097(18)
C15 0.0434(17) 0.0380(15) 0.0380(15) 0.0008(12) -0.0004(13) 0.0063(14)
C16 0.0352(16) 0.057(2) 0.0296(15) -0.0075(13) -0.0021(12) -0.0006(14)
C17 0.048(2) 0.080(3) 0.054(2) -0.0009(18) -0.0085(17) 0.0101(19)
C18 0.035(2) 0.142(5) 0.064(3) -0.016(3) -0.0104(17) 0.014(3)
C19 0.049(2) 0.127(4) 0.058(2) -0.030(3) 0.0057(18) -0.033(3)
C20 0.061(3) 0.077(3) 0.071(3) -0.018(2) 0.010(2) -0.025(2)
C21 0.047(2) 0.057(2) 0.061(2) -0.0089(18) 0.0003(17) -0.0053(17)
C22 0.0395(17) 0.0526(19) 0.0297(14) 0.0037(12) 0.0007(13) 0.0126(15)
C23 0.074(3) 0.077(3) 0.045(2) -0.0158(19) 0.0110(18) -0.005(2)
C24 0.107(4) 0.113(4) 0.049(2) -0.027(2) 0.017(3) 0.001(3)
C25 0.083(3) 0.130(4) 0.041(2) 0.011(3) 0.021(2) 0.023(4)
C26 0.055(2) 0.111(4) 0.055(2) 0.022(2) 0.013(2) 0.007(2)
C27 0.047(2) 0.079(3) 0.046(2) 0.0059(18) 0.0036(17) -0.0005(19)
C28 0.0429(17) 0.0507(16) 0.0420(15) 0.0013(14) -0.0024(14) 0.0044(18)
C29 0.054(2) 0.057(2) 0.091(3) 0.0177(19) 0.002(2) -0.0016(19)
C30 0.046(2) 0.064(2) 0.064(2) -0.0022(17) 0.0018(18) 0.0082(19)
N2 0.0361(13) 0.0415(13) 0.0326(12) -0.0009(11) -0.0040(10) 0.0025(12)
N1 0.0413(14) 0.0318(13) 0.0328(12) -0.0006(10) -0.0012(10) 0.0041(10)
O1 0.0558(15) 0.0600(13) 0.0341(11) -0.0026(10) -0.0108(10) 0.0027(12)

loop_
_atom_type_symbol
_atom_type_description
_atom_type_scat_dispersion_real
_atom_type_scat_dispersion_imag
_atom_type_scat_source
C C 0.0033 0.0016 'International Tables Vol C Tables 4.2.6.8 and 6.1.1.4'
H H 0.0000 0.0000 'International Tables Vol C Tables 4.2.6.8 and 6.1.1.4'
N N 0.0061 0.0033 'International Tables Vol C Tables 4.2.6.8 and 6.1.1.4'
O O 0.0106 0.0060 'International Tables Vol C Tables 4.2.6.8 and 6.1.1.4'
P P 0.1023 0.0942 'International Tables Vol C Tables 4.2.6.8 and 6.1.1.4'
Cl Cl 0.1484 0.1585 'International Tables Vol C Tables 4.2.6.8 and 6.1.1.4'
Pd Pd -0.9988 1.0072 'International Tables Vol C Tables 4.2.6.8 and 6.1.1.4'

loop_
_geom_angle_atom_site_label_1
_geom_angle_atom_site_label_2
_geom_angle_atom_site_label_3
_geom_angle
N1 Pd1 N2 87.66(10)
N1 Pd1 P1 84.21(7)
N2 Pd1 P1 170.37(7)
N1 Pd1 Cl1 177.49(7)
N2 Pd1 Cl1 94.08(7)
P1 Pd1 Cl1 94.21(4)
C15 P1 C16 108.75(16)
C15 P1 C22 106.77(14)
C16 P1 C22 106.39(14)
C15 P1 Pd1 100.31(10)
C16 P1 Pd1 115.31(10)
C22 P1 Pd1 118.55(11)
N2 C1 C28 111.3(2)
N2 C1 C2 101.9(3)
C28 C1 C2 115.3(3)
N2 C1 H1 109.4
C28 C1 H1 109.4
C2 C1 H1 109.4
O1 C2 C1 104.8(3)
O1 C2 H2A 110.8
C1 C2 H2A 110.8
O1 C2 H2B 110.8
C1 C2 H2B 110.8
H2A C2 H2B 108.9
N2 C3 O1 115.9(3)
N2 C3 C4 126.6(3)
O1 C3 C4 117.5(2)
C5 C4 C9 119.9(3)
C5 C4 C3 118.4(3)
C9 C4 C3 121.6(3)
C6 C5 C4 121.1(3)
C6 C5 H5 119.4
C4 C5 H5 119.4
C7 C6 C5 119.0(3)
C7 C6 H6 120.5
C5 C6 H6 120.5
C8 C7 C6 121.2(3)
C8 C7 H7 119.4
C6 C7 H7 119.4
C7 C8 C9 121.8(3)
C7 C8 H8 119.1
C9 C8 H8 119.1
N1 C9 C8 122.2(3)
N1 C9 C4 120.8(3)
C8 C9 C4 116.9(3)
C11 C10 N1 123.2(3)
C11 C10 C15 117.4(3)
N1 C10 C15 119.2(2)
C12 C11 C10 120.7(3)
C12 C11 H11 119.7
C10 C11 H11 119.7
C11 C12 C13 121.5(3)
C11 C12 H12 119.2
C13 C12 H12 119.2
C14 C13 C12 119.2(3)
C14 C13 H13 120.4
C12 C13 H13 120.4
C13 C14 C15 120.2(3)
C13 C14 H14 119.9
C15 C14 H14 119.9
C14 C15 C10 121.0(3)
C14 C15 P1 125.5(2)
C10 C15 P1 113.5(2)
C21 C16 C17 118.4(3)
C21 C16 P1 118.8(3)
C17 C16 P1 122.6(3)
C16 C17 C18 119.9(4)
C16 C17 H17 120.0
C18 C17 H17 120.0
C19 C18 C17 120.5(4)
C19 C18 H18 119.7
C17 C18 H18 119.7
C20 C19 C18 119.8(4)
C20 C19 H19 120.1
C18 C19 H19 120.1
C19 C20 C21 119.9(4)
C19 C20 H20 120.0
C21 C20 H20 120.0
C16 C21 C20 121.3(4)
C16 C21 H21 119.3
C20 C21 H21 119.3
C23 C22 C27 119.2(3)
C23 C22 P1 122.5(3)
C27 C22 P1 118.3(2)
C22 C23 C24 119.6(4)
C22 C23 H23 120.2
C24 C23 H23 120.2
C25 C24 C23 120.3(4)
C25 C24 H24 119.9
C23 C24 H24 119.9
C24 C25 C26 120.5(4)
C24 C25 H25 119.7
C26 C25 H25 119.7
C25 C26 C27 120.0(4)
C25 C26 H26 120.0
C27 C26 H26 120.0
C26 C27 C22 120.4(4)
C26 C27 H27 119.8
C22 C27 H27 119.8
C29 C28 C1 113.7(3)
C29 C28 C30 111.0(3)
C1 C28 C30 110.7(3)
C29 C28 H28 107.0
C1 C28 H28 107.0
C30 C28 H28 107.0
C28 C29 H29A 109.5
C28 C29 H29B 109.5
H29A C29 H29B 109.5
C28 C29 H29C 109.5
H29A C29 H29C 109.5
H29B C29 H29C 109.5
C28 C30 H30A 109.5
C28 C30 H30B 109.5
H30A C30 H30B 109.5
C28 C30 H30C 109.5
H30A C30 H30C 109.5
H30B C30 H30C 109.5
C3 N2 C1 109.2(2)
C3 N2 Pd1 122.2(2)
C1 N2 Pd1 126.46(18)
C9 N1 C10 119.9(2)
C9 N1 Pd1 119.42(18)
C10 N1 Pd1 117.44(18)
C3 O1 C2 106.9(2)

loop_
_geom_bond_atom_site_label_1
_geom_bond_atom_site_label_2
_geom_bond_distance
Pd1 N1 2.017(2)
Pd1 N2 2.088(2)
Pd1 P1 2.2134(12)
Pd1 Cl1 2.3119(13)
P1 C15 1.798(3)
P1 C16 1.816(3)
P1 C22 1.815(3)
C1 N2 1.480(4)
C1 C28 1.524(4)
C1 C2 1.546(4)
C1 H1 0.9800
C2 O1 1.457(4)
C2 H2A 0.9700
C2 H2B 0.9700
C3 N2 1.292(4)
C3 O1 1.349(4)
C3 C4 1.450(4)
C4 C5 1.405(5)
C4 C9 1.419(4)
C5 C6 1.379(6)
C5 H5 0.9300
C6 C7 1.375(6)
C6 H6 0.9300
C7 C8 1.374(5)
C7 H7 0.9300
C8 C9 1.403(4)
C8 H8 0.9300
C9 N1 1.393(4)
C10 C11 1.400(4)
C10 N1 1.402(4)
C10 C15 1.406(4)
C11 C12 1.371(4)
C11 H11 0.9300
C12 C13 1.383(5)
C12 H12 0.9300
C13 C14 1.370(5)
C13 H13 0.9300
C14 C15 1.395(4)
C14 H14 0.9300
C16 C21 1.379(5)
C16 C17 1.384(5)
C17 C18 1.392(6)
C17 H17 0.9300
C18 C19 1.372(7)
C18 H18 0.9300
C19 C20 1.362(6)
C19 H19 0.9300
C20 C21 1.382(5)
C20 H20 0.9300
C21 H21 0.9300
C22 C23 1.384(5)
C22 C27 1.389(5)
C23 C24 1.399(5)
C23 H23 0.9300
C24 C25 1.362(7)
C24 H24 0.9300
C25 C26 1.368(7)
C25 H25 0.9300
C26 C27 1.382(5)
C26 H26 0.9300
C27 H27 0.9300
C28 C29 1.518(5)
C28 C30 1.523(5)
C28 H28 0.9800
C29 H29A 0.9600
C29 H29B 0.9600
C29 H29C 0.9600
C30 H30A 0.9600
C30 H30B 0.9600
C30 H30C 0.9600

loop_
_geom_torsion_atom_site_label_1
_geom_torsion_atom_site_label_2
_geom_torsion_atom_site_label_3
_geom_torsion_atom_site_label_4
_geom_torsion
N2 C1 C2 O1 -10.8(3)
C28 C1 C2 O1 109.9(3)
N2 C3 C4 C5 148.7(3)
O1 C3 C4 C5 -29.4(4)
N2 C3 C4 C9 -30.8(5)
O1 C3 C4 C9 151.1(3)
C9 C4 C5 C6 1.8(5)
C3 C4 C5 C6 -177.7(3)
C4 C5 C6 C7 -1.8(6)
C5 C6 C7 C8 0.6(6)
C6 C7 C8 C9 0.6(6)
C7 C8 C9 N1 178.6(3)
C7 C8 C9 C4 -0.6(5)
C5 C4 C9 N1 -179.8(3)
C3 C4 C9 N1 -0.3(4)
C5 C4 C9 C8 -0.6(4)
C3 C4 C9 C8 178.9(3)
N1 C10 C11 C12 174.2(3)
C15 C10 C11 C12 -0.7(6)
C10 C11 C12 C13 0.6(6)
C11 C12 C13 C14 -0.2(7)
C12 C13 C14 C15 -0.2(7)
C13 C14 C15 C10 0.1(6)
C13 C14 C15 P1 -179.0(3)
C11 C10 C15 C14 0.3(5)
N1 C10 C15 C14 -174.8(3)
C11 C10 C15 P1 179.5(3)
N1 C10 C15 P1 4.4(4)
C16 P1 C15 C14 -77.2(3)
C22 P1 C15 C14 37.3(4)
Pd1 P1 C15 C14 161.5(3)
C16 P1 C15 C10 103.7(3)
C22 P1 C15 C10 -141.9(3)
Pd1 P1 C15 C10 -17.7(3)
C15 P1 C16 C21 -161.5(3)
C22 P1 C16 C21 83.8(3)
Pd1 P1 C16 C21 -49.8(3)
C15 P1 C16 C17 14.4(3)
C22 P1 C16 C17 -100.2(3)
Pd1 P1 C16 C17 126.1(2)
C21 C16 C17 C18 -0.5(5)
P1 C16 C17 C18 -176.4(3)
C16 C17 C18 C19 0.3(6)
C17 C18 C19 C20 -1.0(7)
C18 C19 C20 C21 1.9(6)
C17 C16 C21 C20 1.4(5)
P1 C16 C21 C20 177.5(3)
C19 C20 C21 C16 -2.1(6)
C15 P1 C22 C23 -132.9(3)
C16 P1 C22 C23 -16.9(3)
Pd1 P1 C22 C23 114.9(3)
C15 P1 C22 C27 48.3(3)
C16 P1 C22 C27 164.3(3)
Pd1 P1 C22 C27 -63.8(3)
C27 C22 C23 C24 0.7(6)
P1 C22 C23 C24 -178.0(3)
C22 C23 C24 C25 1.3(7)
C23 C24 C25 C26 -3.7(7)
C24 C25 C26 C27 4.0(7)
C25 C26 C27 C22 -1.9(6)
C23 C22 C27 C26 -0.5(5)
P1 C22 C27 C26 178.4(3)
N2 C1 C28 C29 53.8(4)
C2 C1 C28 C29 -61.5(4)
N2 C1 C28 C30 179.6(3)
C2 C1 C28 C30 64.2(4)
O1 C3 N2 C1 -5.3(4)
C4 C3 N2 C1 176.6(3)
O1 C3 N2 Pd1 -169.59(19)
C4 C3 N2 Pd1 12.3(4)
C28 C1 N2 C3 -113.5(3)
C2 C1 N2 C3 9.9(3)
C28 C1 N2 Pd1 50.0(3)
C2 C1 N2 Pd1 173.4(2)
C8 C9 N1 C10 23.2(4)
C4 C9 N1 C10 -157.7(3)
C8 C9 N1 Pd1 -135.8(2)
C4 C9 N1 Pd1 43.3(3)
C11 C10 N1 C9 40.0(4)
C15 C10 N1 C9 -145.2(3)
C11 C10 N1 Pd1 -160.5(3)
C15 C10 N1 Pd1 14.3(4)
N2 C3 O1 C2 -2.4(4)
C4 C3 O1 C2 176.0(3)
C1 C2 O1 C3 8.4(3)
